data_4341422
loop_
_publ_author_name
'Xu, Zhong-Xuan'
'Tan, Yan-Xi'
'Fu, Hong-Ru'
'Liu, Juan'
'Zhang, Jian'

_publ_section_title
;
 Homochiral Metal--Organic Frameworks with Enantiopure Proline Units for
 the Catalytic Synthesis of \b-Lactams
;
_journal_name_full 'Inorganic Chemistry'
_journal_page_first 141031102220000
_journal_paper_doi 10.1021/ic501849g
_journal_year 2014
_chemical_absolute_configuration rm
_chemical_formula_moiety 'C35 H31 Cu4 N2.5 O21, 2(H2 O)'
_chemical_formula_sum 'C35 H35 Cu4 N2.5 O22.5'
_chemical_formula_weight 1104.8
_chemical_name_common D-453
_chemical_name_systematic
; 
 ? 
;
_space_group_IT_number 96
_symmetry_cell_setting tetragonal
_symmetry_space_group_name_Hall 'P 4nw 2abw'
_symmetry_space_group_name_H-M 'P 43 21 2'
_atom_sites_solution_hydrogens geom
_atom_sites_solution_primary direct
_atom_sites_solution_secondary difmap
_audit_creation_method SHELXL-97
_cell_angle_alpha 90.00
_cell_angle_beta 90.00
_cell_angle_gamma 90.00
_cell_formula_units_Z 8
_cell_length_a 12.50850(10)
_cell_length_b 12.50850(10)
_cell_length_c 70.2284(15)
_cell_measurement_reflns_used 10081
_cell_measurement_temperature 293(2)
_cell_measurement_theta_max 73.4910
_cell_measurement_theta_min 3.5630
_cell_volume 10988.1(3)
_computing_cell_refinement 'Bruker FRAMBO'
_computing_data_collection 'Bruker FRAMBO'
_computing_data_reduction 'Bruker SAINT'
_computing_molecular_graphics 'Bruker SHELXTL'
_computing_publication_material 'Bruker SHELXTL'
_computing_structure_refinement 'SHELXL-97 (Sheldrick, 1997)'
_computing_structure_solution 'SHELXS-97 (Sheldrick, 1990)'
_diffrn_ambient_temperature 293(2)
_diffrn_detector_area_resol_mean none
_diffrn_measured_fraction_theta_full 0.980
_diffrn_measured_fraction_theta_max 0.980
_diffrn_measurement_device_type 'multiwire proportional'
_diffrn_measurement_method 'phi and omega scans'
_diffrn_radiation_monochromator graphite
_diffrn_radiation_source 'fine-focus sealed tube'
_diffrn_radiation_type CuK\a
_diffrn_radiation_wavelength 1.54178
_diffrn_reflns_av_R_equivalents 0.0398
_diffrn_reflns_av_sigmaI/netI 0.0422
_diffrn_reflns_limit_h_max 15
_diffrn_reflns_limit_h_min -14
_diffrn_reflns_limit_k_max 14
_diffrn_reflns_limit_k_min -13
_diffrn_reflns_limit_l_max 86
_diffrn_reflns_limit_l_min -47
_diffrn_reflns_number 22739
_diffrn_reflns_theta_full 74.62
_diffrn_reflns_theta_max 74.62
_diffrn_reflns_theta_min 2.52
_diffrn_standards_decay_% none
_diffrn_standards_interval_count none
_diffrn_standards_interval_time none
_diffrn_standards_number none
_exptl_absorpt_coefficient_mu 2.361
_exptl_absorpt_correction_T_max 0.753
_exptl_absorpt_correction_T_min 0.686
_exptl_absorpt_correction_type multi-scan
_exptl_absorpt_process_details sadabs
_exptl_crystal_colour green-blue
_exptl_crystal_density_diffrn 1.326
_exptl_crystal_density_method 'not measured'
_exptl_crystal_description block
_exptl_crystal_F_000 4376
_exptl_crystal_size_max 0.20
_exptl_crystal_size_mid 0.15
_exptl_crystal_size_min 0.12
_refine_diff_density_max 1.231
_refine_diff_density_min -1.014
_refine_diff_density_rms 0.139
_refine_ls_abs_structure_details 'Flack H D (1983), Acta Cryst. A39, 876-881'
_refine_ls_abs_structure_Flack 0.00(1)
_refine_ls_extinction_method none
_refine_ls_goodness_of_fit_ref 1.013
_refine_ls_hydrogen_treatment none
_refine_ls_matrix_type full
_refine_ls_number_parameters 543
_refine_ls_number_reflns 10680
_refine_ls_number_restraints 0
_refine_ls_restrained_S_all 1.013
_refine_ls_R_factor_all 0.0924
_refine_ls_R_factor_gt 0.0874
_refine_ls_shift/su_max 0.002
_refine_ls_shift/su_mean 0.001
_refine_ls_structure_factor_coef Fsqd
_refine_ls_weighting_details 'calc w=1/[\s^2^(Fo^2^)+(0.2300P)^2^+0.0000P] where P=(Fo^2^+2Fc^2^)/3'
_refine_ls_weighting_scheme calc
_refine_ls_wR_factor_gt 0.2544
_refine_ls_wR_factor_ref 0.2620
_reflns_number_gt 9648
_reflns_number_total 10680
_reflns_threshold_expression >2sigma(I)
_cod_data_source_file ic501849g_si_002.cif
_cod_data_source_block D-2
_cod_depositor_comments
;
The following automatic conversions were performed:

'_symmetry_cell_setting' value 'Tetragonal' changed to 'tetragonal'
according to
/home/saulius/struct/COD-crude-data--automatic-downloads/rss-feeds/ACS/lib/dictionaries/cif_core.dic
dictionary named 'cif_core.dic' version 2.4.2 from 2011-04-26.

Automatic conversion script
Id: cif_fix_values 2827 2014-09-09 07:05:25Z andrius 
;
_cod_original_sg_symbol_H-M P4(3)2(1)2
_cod_database_code 4341422

loop_
_symmetry_equiv_pos_as_xyz
'x, y, z'
'-x, -y, z+1/2'
'-y+1/2, x+1/2, z+3/4'
'y+1/2, -x+1/2, z+1/4'
'-x+1/2, y+1/2, -z+3/4'
'x+1/2, -y+1/2, -z+1/4'
'y, x, -z'
'-y, -x, -z+1/2'

loop_
_atom_site_label
_atom_site_type_symbol
_atom_site_fract_x
_atom_site_fract_y
_atom_site_fract_z
_atom_site_U_iso_or_equiv
_atom_site_adp_type
_atom_site_occupancy
_atom_site_symmetry_multiplicity
_atom_site_calc_flag
_atom_site_refinement_flags
Cu1 Cu 0.61788(3) 1.37975(3) -0.166897(4) 0.03364(8) Uani 1 1 d .
Cu2 Cu 0.68683(2) 1.44089(3) -0.132707(4) 0.03023(7) Uani 1 1 d .
Cu3 Cu 0.60360(8) 0.77687(5) -0.254523(7) 0.0932(2) Uani 1 1 d .
Cu4 Cu 0.65460(7) 0.97467(5) -0.249714(7) 0.08442(19) Uani 1 1 d .
O14 O 0.54338(12) 1.47889(15) -0.12553(2) 0.0380(4) Uani 1 1 d .
O4 O 0.69402(15) 0.57908(12) -0.14696(2) 0.0387(4) Uani 1 1 d .
O7 O 0.65426(12) 1.29117(12) -0.12651(2) 0.0342(4) Uani 1 1 d .
O8 O -0.17092(12) 1.40159(14) -0.14206(2) 0.0377(4) Uani 1 1 d .
O5 O 0.74329(11) 1.01045(11) -0.14226(2) 0.0288(3) Uani 1 1 d .
O6 O 0.60076(11) 1.24121(11) -0.15570(2) 0.0315(3) Uani 1 1 d .
O9 O -0.23003(13) 1.35354(15) -0.17103(2) 0.0391(4) Uani 1 1 d .
C21 C 0.04085(16) 1.3892(2) -0.15271(3) 0.0344(5) Uani 1 1 d .
H21A H 0.0263 1.3956 -0.1398 0.041 Uiso 1 1 calc R
O11 O 0.02343(17) 1.3447(3) -0.22293(2) 0.0712(8) Uani 1 1 d .
C18 C 0.0816(3) 1.3728(3) -0.19146(4) 0.0615(8) Uani 1 1 d .
C7 C 0.63720(19) 0.91993(17) -0.18237(3) 0.0323(5) Uani 1 1 d .
H7A H 0.6317 0.9900 -0.1867 0.039 Uiso 1 1 calc R
C4 C 0.65614(17) 0.7088(2) -0.17020(3) 0.0341(5) Uani 1 1 d .
C5 C 0.6583(2) 0.79178(17) -0.15712(3) 0.0379(6) Uani 1 1 d .
H5A H 0.6695 0.7772 -0.1443 0.045 Uiso 1 1 calc R
N2 N 0.28697(13) 1.50947(17) -0.14712(3) 0.0385(5) Uani 1 1 d .
C15 C -0.15504(16) 1.37740(17) -0.15870(3) 0.0298(4) Uani 1 1 d .
C9 C 0.65643(17) 0.98589(14) -0.14892(3) 0.0275(4) Uani 1 1 d .
C28 C 0.47214(18) 1.47453(19) -0.13827(4) 0.0384(5) Uani 1 1 d .
C14 C 0.61365(16) 1.22634(16) -0.13858(3) 0.0304(5) Uani 1 1 d .
C22 C 0.1089(2) 1.3666(3) -0.21200(4) 0.0669(9) Uani 1 1 d .
C6 C 0.64358(17) 0.89909(17) -0.16327(3) 0.0316(4) Uiso 1 1 d .
O2 O 0.6018(3) 0.7799(2) -0.22700(3) 0.0822(9) Uani 1 1 d .
C3 C 0.6433(2) 0.7293(2) -0.18948(3) 0.0424(6) Uani 1 1 d .
H3A H 0.6377 0.6736 -0.1982 0.051 Uiso 1 1 calc R
C2 C 0.63905(19) 0.83451(18) -0.19538(3) 0.0338(5) Uani 1 1 d .
C8 C 0.6628(2) 0.59653(16) -0.16346(3) 0.0358(5) Uani 1 1 d .
C16 C -0.04023(18) 1.37061(17) -0.16526(3) 0.0339(5) Uani 1 1 d .
C23 C 0.23426(16) 1.41930(18) -0.14510(3) 0.0336(5) Uani 1 1 d .
O1 O 0.6466(4) 0.9442(2) -0.22210(3) 0.1147(13) Uani 1 1 d .
C19 C 0.1672(2) 1.3886(3) -0.17869(4) 0.0631(8) Uani 1 1 d .
H19A H 0.2371 1.3924 -0.1831 0.076 Uiso 1 1 calc R
C20 C 0.14549(18) 1.3987(2) -0.15926(3) 0.0383(5) Uani 1 1 d .
C1 C 0.6293(3) 0.85678(18) -0.21672(3) 0.0474(7) Uani 1 1 d .
O10 O 0.19628(19) 1.3848(3) -0.21804(3) 0.0888(9) Uani 1 1 d .
C13 C 0.5674(2) 1.12254(16) -0.12982(3) 0.0397(6) Uani 1 1 d .
H13A H 0.6077 1.1015 -0.1185 0.048 Uiso 1 1 calc R
C27 C 0.3714(2) 1.5385(2) -0.13444(5) 0.0519(7) Uani 1 1 d .
H27A H 0.3483 1.5258 -0.1213 0.062 Uiso 1 1 calc R
C17 C -0.0199(2) 1.3619(2) -0.18511(3) 0.0434(6) Uani 1 1 d .
H17A H -0.0755 1.3491 -0.1936 0.052 Uiso 1 1 calc R
O12 O 0.24920(18) 1.35994(19) -0.13161(3) 0.0618(6) Uani 1 1 d .
C11 C 0.39388(18) 1.1113(2) -0.14331(5) 0.0556(8) Uani 1 1 d .
H11A H 0.3209 1.0903 -0.1405 0.067 Uiso 1 1 calc R
H11B H 0.3931 1.1701 -0.1523 0.067 Uiso 1 1 calc R
C12 C 0.4542(2) 1.1414(2) -0.12514(4) 0.0499(7) Uani 1 1 d .
H12A H 0.4420 1.2157 -0.1219 0.060 Uiso 1 1 calc R
H12B H 0.4318 1.0969 -0.1146 0.060 Uiso 1 1 calc R
C24 C 0.2723(2) 1.5943(2) -0.16120(5) 0.0527(7) Uani 1 1 d .
H24A H 0.2027 1.6277 -0.1599 0.063 Uiso 1 1 calc R
H24B H 0.2797 1.5669 -0.1741 0.063 Uiso 1 1 calc R
O2W O 0.6641(9) 1.1449(4) -0.24770(11) 0.301(5) Uani 1 1 d .
O3 O 0.63596(16) 0.52568(12) -0.17578(2) 0.0402(4) Uani 1 1 d .
O13 O 0.48327(12) 1.42894(15) -0.15429(3) 0.0407(4) Uani 1 1 d .
N1 N 0.56534(16) 1.03526(13) -0.14390(3) 0.0343(4) Uani 1 1 d .
O16 O 1.0260(3) 0.5100(5) -0.24933(5) 0.1290(17) Uani 1 1 d .
O18 O 0.8049(4) 0.9491(4) -0.24910(5) 0.1224(14) Uani 1 1 d .
O3W O 0.5651(3) 1.3355(3) -0.19497(4) 0.0788(7) Uiso 1 1 d .
C36 C 0.8112(5) 0.8563(3) -0.25283(7) 0.0972(14) Uani 1 1 d .
O17 O 0.7718(3) 0.7729(4) -0.25401(5) 0.1189(13) Uani 1 1 d .
O15 O 1.2043(5) 0.5457(4) -0.24542(7) 0.144(2) Uani 1 1 d .
O1W O 0.5887(8) 0.6043(8) -0.25677(13) 0.244(4) Uiso 1 1 d .
C29 C 1.1057(2) 0.5563(3) -0.24618(4) 0.0641(9) Uani 1 1 d .
C10 C 0.4572(2) 1.0192(2) -0.15078(4) 0.0488(7) Uani 1 1 d .
H10A H 0.4285 0.9521 -0.1461 0.059 Uiso 1 1 calc R
H10B H 0.4557 1.0182 -0.1646 0.059 Uiso 1 1 calc R
C32 C 0.9482(6) 0.8370(6) -0.24894(9) 0.122(2) Uani 1 1 d .
C34 C 1.1307(4) 0.8693(4) -0.2500 0.0854(16) Uiso 1 2 d S
C26 C 0.3936(3) 1.6515(3) -0.13693(7) 0.0807(12) Uani 1 1 d .
H26A H 0.3517 1.6941 -0.1281 0.097 Uiso 1 1 calc R
H26B H 0.4688 1.6665 -0.1349 0.097 Uiso 1 1 calc R
C25 C 0.3634(4) 1.6739(3) -0.15632(8) 0.0992(14) Uani 1 1 d .
H25A H 0.4238 1.6635 -0.1648 0.119 Uiso 1 1 calc R
H25B H 0.3386 1.7470 -0.1575 0.119 Uiso 1 1 calc R
C31 C 0.9809(4) 0.7216(5) -0.24696(15) 0.221(3) Uani 1 1 d .
C33 C 1.0190(10) 0.9074(9) -0.24618(16) 0.100(3) Uiso 0.50 1 d P
C30 C 1.0807(4) 0.6822(5) -0.24876(10) 0.1186(19) Uani 1 1 d .
C35 C 1.1403(8) 0.7601(7) -0.24631(13) 0.205(4) Uani 1 1 d .

loop_
_atom_site_aniso_label
_atom_site_aniso_U_11
_atom_site_aniso_U_22
_atom_site_aniso_U_33
_atom_site_aniso_U_23
_atom_site_aniso_U_13
_atom_site_aniso_U_12
Cu1 0.03523(14) 0.03367(14) 0.03202(13) -0.00339(12) -0.00065(12) -0.00243(12)
Cu2 0.02956(13) 0.03264(14) 0.02850(12) -0.00058(11) 0.00163(11) -0.00063(11)
Cu3 0.1742(6) 0.0593(2) 0.0462(2) 0.0145(2) -0.0201(3) -0.0344(3)
Cu4 0.1435(5) 0.0648(3) 0.0450(2) 0.0142(2) -0.0190(3) -0.0297(3)
O14 0.0248(6) 0.0505(9) 0.0387(7) -0.0008(7) 0.0038(6) -0.0072(6)
O4 0.0593(9) 0.0238(6) 0.0330(6) 0.0053(5) -0.0117(7) -0.0127(6)
O7 0.0336(7) 0.0309(7) 0.0379(6) 0.0019(6) -0.0023(6) -0.0057(6)
O8 0.0282(7) 0.0493(9) 0.0357(6) 0.0024(7) 0.0100(6) -0.0006(6)
O5 0.0297(6) 0.0236(6) 0.0329(6) 0.0075(5) -0.0049(5) -0.0045(5)
O6 0.0261(6) 0.0296(6) 0.0388(6) -0.0038(6) 0.0052(5) -0.0103(5)
O9 0.0368(7) 0.0525(8) 0.0281(6) -0.0128(6) 0.0064(6) -0.0138(7)
C21 0.0235(8) 0.0486(11) 0.0312(8) -0.0070(8) 0.0076(7) 0.0055(8)
O11 0.0526(10) 0.128(2) 0.0331(7) -0.0221(10) 0.0257(7) -0.0054(12)
C18 0.0595(14) 0.0864(19) 0.0387(10) -0.0025(13) 0.0201(11) -0.0274(14)
C7 0.0412(10) 0.0302(9) 0.0255(8) 0.0060(7) 0.0002(8) 0.0003(8)
C4 0.0299(9) 0.0483(11) 0.0241(8) 0.0014(8) 0.0000(7) 0.0079(8)
C5 0.0651(14) 0.0238(9) 0.0247(7) 0.0047(7) -0.0028(9) 0.0005(9)
N2 0.0172(7) 0.0430(9) 0.0553(10) -0.0127(8) -0.0051(7) 0.0031(7)
C15 0.0279(8) 0.0310(9) 0.0304(8) -0.0056(7) -0.0032(7) -0.0058(7)
C9 0.0388(9) 0.0185(7) 0.0251(7) 0.0091(6) -0.0044(7) -0.0039(7)
C28 0.0283(9) 0.0365(10) 0.0504(11) 0.0027(9) 0.0083(9) -0.0082(8)
C14 0.0252(8) 0.0269(8) 0.0391(9) 0.0036(7) 0.0058(8) -0.0044(7)
C22 0.0426(12) 0.116(2) 0.0417(10) -0.0347(13) 0.0244(9) -0.0170(15)
O2 0.140(2) 0.0794(14) 0.0276(7) 0.0046(9) -0.0168(11) -0.0363(15)
C3 0.0458(12) 0.0511(12) 0.0303(9) -0.0067(9) -0.0076(9) -0.0025(11)
C2 0.0443(11) 0.0338(9) 0.0234(7) 0.0022(7) -0.0017(8) -0.0006(9)
C8 0.0525(12) 0.0211(8) 0.0339(9) 0.0043(7) -0.0068(9) -0.0090(8)
C16 0.0389(10) 0.0324(9) 0.0304(8) -0.0088(8) 0.0137(8) -0.0066(8)
C23 0.0202(8) 0.0406(10) 0.0402(9) 0.0075(9) 0.0059(7) 0.0006(7)
O1 0.256(4) 0.0543(11) 0.0339(8) 0.0140(9) -0.0423(14) -0.0495(18)
C19 0.0389(11) 0.0980(19) 0.0523(12) -0.0346(13) 0.0203(10) -0.0279(12)
C20 0.0299(9) 0.0463(11) 0.0386(9) -0.0061(9) 0.0156(8) -0.0064(8)
C1 0.0919(18) 0.0206(9) 0.0298(8) -0.0027(8) -0.0175(11) -0.0011(11)
O10 0.0558(10) 0.179(3) 0.0319(7) -0.0252(12) 0.0085(8) -0.0472(14)
C13 0.0609(13) 0.0142(7) 0.0440(10) 0.0014(8) 0.0071(10) -0.0051(9)
C27 0.0304(10) 0.0553(13) 0.0698(14) -0.0187(12) 0.0027(11) -0.0113(10)
C17 0.0389(11) 0.0609(14) 0.0304(9) -0.0064(10) 0.0010(9) -0.0037(11)
O12 0.0551(11) 0.0647(11) 0.0656(11) 0.0220(10) -0.0063(10) -0.0121(9)
C11 0.0187(8) 0.0553(13) 0.0927(19) 0.0137(14) 0.0115(11) -0.0099(9)
C12 0.0541(13) 0.0342(11) 0.0613(13) 0.0066(10) 0.0172(12) -0.0077(10)
C24 0.0530(13) 0.0320(10) 0.0732(15) 0.0141(11) 0.0123(13) -0.0101(10)
O2W 0.577(12) 0.072(2) 0.256(7) -0.023(3) -0.126(7) -0.102(4)
O3 0.0679(10) 0.0218(6) 0.0309(6) 0.0014(5) -0.0061(7) -0.0087(7)
O13 0.0231(6) 0.0480(8) 0.0511(8) -0.0065(7) -0.0053(6) -0.0040(6)
N1 0.0394(8) 0.0176(7) 0.0459(9) -0.0028(7) -0.0026(8) -0.0061(6)
O16 0.082(2) 0.222(5) 0.0832(16) 0.045(2) 0.0177(17) -0.007(3)
O18 0.138(3) 0.139(3) 0.0895(17) 0.0420(19) -0.0401(19) -0.028(2)
C36 0.141(3) 0.0528(17) 0.098(2) -0.0011(18) 0.048(2) -0.026(2)
O17 0.0903(18) 0.172(3) 0.094(2) 0.028(2) -0.0194(17) -0.058(2)
O15 0.203(5) 0.089(2) 0.140(3) -0.027(2) -0.039(3) 0.030(3)
C29 0.0384(12) 0.094(2) 0.0595(14) -0.0238(15) 0.0107(12) -0.0192(14)
C10 0.0475(12) 0.0358(11) 0.0630(14) -0.0010(11) -0.0067(12) -0.0115(10)
C32 0.107(4) 0.148(5) 0.112(4) -0.029(4) 0.027(3) -0.018(4)
C26 0.0569(17) 0.0567(16) 0.128(3) -0.0356(17) -0.0257(18) 0.0056(15)
C25 0.134(3) 0.0639(17) 0.100(3) -0.0024(19) 0.011(3) -0.0560(18)
C31 0.079(2) 0.098(3) 0.487(10) 0.140(4) 0.108(4) 0.031(2)
C30 0.061(2) 0.123(3) 0.172(5) -0.058(3) -0.004(3) -0.029(2)
C35 0.290(8) 0.191(6) 0.135(6) -0.016(5) -0.012(6) -0.154(5)

loop_
_atom_type_symbol
_atom_type_description
_atom_type_scat_dispersion_real
_atom_type_scat_dispersion_imag
_atom_type_scat_source
C C 0.0181 0.0091 'International Tables Vol C Tables 4.2.6.8 and 6.1.1.4'
H H 0.0000 0.0000 'International Tables Vol C Tables 4.2.6.8 and 6.1.1.4'
N N 0.0311 0.0180 'International Tables Vol C Tables 4.2.6.8 and 6.1.1.4'
O O 0.0492 0.0322 'International Tables Vol C Tables 4.2.6.8 and 6.1.1.4'
Cu Cu -1.9646 0.5888 'International Tables Vol C Tables 4.2.6.8 and 6.1.1.4'

loop_
_geom_angle_atom_site_label_1
_geom_angle_atom_site_label_2
_geom_angle_atom_site_label_3
_geom_angle
_geom_angle_site_symmetry_1
_geom_angle_site_symmetry_3
O6 Cu1 O3 174.48(7) . 1_565
O6 Cu1 O9 91.04(7) . 1_655
O3 Cu1 O9 89.81(8) 1_565 1_655
O6 Cu1 O13 90.14(7) . .
O3 Cu1 O13 87.19(8) 1_565 .
O9 Cu1 O13 159.76(7) 1_655 .
O6 Cu1 O3W 96.28(10) . .
O3 Cu1 O3W 89.03(10) 1_565 .
O9 Cu1 O3W 96.86(10) 1_655 .
O13 Cu1 O3W 103.09(10) . .
O6 Cu1 Cu2 85.74(5) . .
O3 Cu1 Cu2 88.97(5) 1_565 .
O9 Cu1 Cu2 82.34(5) 1_655 .
O13 Cu1 Cu2 77.60(5) . .
O3W Cu1 Cu2 177.85(9) . .
O14 Cu2 O8 175.55(7) . 1_655
O14 Cu2 O7 89.09(7) . .
O8 Cu2 O7 91.34(7) 1_655 .
O14 Cu2 O4 87.68(8) . 1_565
O8 Cu2 O4 90.47(7) 1_655 1_565
O7 Cu2 O4 160.72(7) . 1_565
O14 Cu2 O5 93.78(6) . 5_654
O8 Cu2 O5 90.33(6) 1_655 5_654
O7 Cu2 O5 106.88(6) . 5_654
O4 Cu2 O5 92.31(6) 1_565 5_654
O14 Cu2 Cu1 90.29(5) . .
O8 Cu2 Cu1 85.40(5) 1_655 .
O7 Cu2 Cu1 81.89(5) . .
O4 Cu2 Cu1 79.13(5) 1_565 .
O5 Cu2 Cu1 170.37(4) 5_654 .
O15 Cu3 O2 89.30(19) 8_674 .
O15 Cu3 O10 92.85(19) 8_674 8_764
O2 Cu3 O10 168.47(12) . 8_764
O15 Cu3 O1W 92.2(3) 8_674 .
O2 Cu3 O1W 95.2(3) . .
O10 Cu3 O1W 96.0(3) 8_764 .
O15 Cu3 O17 174.1(2) 8_674 .
O2 Cu3 O17 89.73(15) . .
O10 Cu3 O17 86.98(15) 8_764 .
O1W Cu3 O17 93.6(3) . .
O15 Cu3 C29 29.1(2) 8_674 8_674
O2 Cu3 C29 87.66(13) . 8_674
O10 Cu3 C29 88.72(13) 8_764 8_674
O1W Cu3 C29 121.3(3) . 8_674
O17 Cu3 C29 145.02(16) . 8_674
O15 Cu3 Cu4 97.2(2) 8_674 .
O2 Cu3 Cu4 81.57(9) . .
O10 Cu3 Cu4 86.92(7) 8_764 .
O1W Cu3 Cu4 169.9(3) . .
O17 Cu3 Cu4 76.88(14) . .
C29 Cu3 Cu4 68.22(8) 8_674 .
O18 Cu4 O11 91.14(15) . 8_764
O18 Cu4 O1 89.75(17) . .
O11 Cu4 O1 169.28(11) 8_764 .
O18 Cu4 O16 170.12(18) . 8_674
O11 Cu4 O16 88.41(14) 8_764 8_674
O1 Cu4 O16 88.88(17) . 8_674
O18 Cu4 O2W 96.4(3) . .
O11 Cu4 O2W 93.1(2) 8_764 .
O1 Cu4 O2W 97.5(2) . .
O16 Cu4 O2W 93.5(3) 8_674 .
O18 Cu4 C36 28.14(18) . .
O11 Cu4 C36 85.12(14) 8_764 .
O1 Cu4 C36 90.67(16) . .
O16 Cu4 C36 142.09(16) 8_674 .
O2W Cu4 C36 124.1(3) . .
O18 Cu4 Cu3 94.94(15) . .
O11 Cu4 Cu3 83.22(7) 8_764 .
O1 Cu4 Cu3 86.06(8) . .
O16 Cu4 Cu3 75.21(11) 8_674 .
O2W Cu4 Cu3 168.2(3) . .
C36 Cu4 Cu3 66.95(11) . .
C28 O14 Cu2 117.50(15) . .
C8 O4 Cu2 127.23(14) . 1_545
C14 O7 Cu2 122.70(14) . .
C15 O8 Cu2 121.99(14) . 1_455
C9 O5 Cu2 125.01(12) . 5_644
C14 O6 Cu1 121.66(14) . .
C15 O9 Cu1 124.12(13) . 1_455
C16 C21 C20 120.01(19) . .
C22 O11 Cu4 124.06(18) . 8_674
C17 C18 C19 121.1(2) . .
C17 C18 C22 122.1(3) . .
C19 C18 C22 116.8(3) . .
C6 C7 C2 119.4(2) . .
C3 C4 C5 120.7(2) . .
C3 C4 C8 119.5(2) . .
C5 C4 C8 119.76(18) . .
C4 C5 C6 120.24(19) . .
C23 N2 C27 121.4(2) . .
C23 N2 C24 129.2(2) . .
C27 N2 C24 109.3(2) . .
O8 C15 O9 124.81(19) . .
O8 C15 C16 117.34(18) . .
O9 C15 C16 117.80(17) . .
O5 C9 N1 122.54(18) . .
O5 C9 C6 122.55(19) . .
N1 C9 C6 114.91(18) . .
O14 C28 O13 124.7(2) . .
O14 C28 C27 116.0(2) . .
O13 C28 C27 119.0(2) . .
O6 C14 O7 127.26(19) . .
O6 C14 C13 117.83(18) . .
O7 C14 C13 114.67(18) . .
O10 C22 O11 124.3(2) . .
O10 C22 C18 123.1(3) . .
O11 C22 C18 112.5(2) . .
C7 C6 C5 118.99(19) . .
C7 C6 C9 122.02(19) . .
C5 C6 C9 117.96(18) . .
C1 O2 Cu3 126.0(2) . .
C2 C3 C4 118.3(2) . .
C3 C2 C7 121.99(19) . .
C3 C2 C1 118.09(19) . .
C7 C2 C1 119.81(19) . .
O4 C8 O3 126.15(19) . .
O4 C8 C4 118.79(19) . .
O3 C8 C4 115.06(18) . .
C21 C16 C17 120.9(2) . .
C21 C16 C15 120.05(18) . .
C17 C16 C15 118.23(19) . .
O12 C23 N2 122.0(2) . .
O12 C23 C20 121.3(2) . .
N2 C23 C20 116.3(2) . .
C1 O1 Cu4 120.19(19) . .
C20 C19 C18 119.1(2) . .
C21 C20 C19 119.9(2) . .
C21 C20 C23 119.15(19) . .
C19 C20 C23 121.0(2) . .
O1 C1 O2 125.4(2) . .
O1 C1 C2 118.0(2) . .
O2 C1 C2 116.6(2) . .
C22 O10 Cu3 121.30(19) . 8_674
C12 C13 N1 104.6(2) . .
C12 C13 C14 108.28(19) . .
N1 C13 C14 111.20(18) . .
N2 C27 C26 108.3(3) . .
N2 C27 C28 111.7(2) . .
C26 C27 C28 109.5(2) . .
C18 C17 C16 118.9(2) . .
C10 C11 C12 102.8(2) . .
C13 C12 C11 104.4(2) . .
N2 C24 C25 102.9(3) . .
C8 O3 Cu1 117.58(14) . 1_545
C28 O13 Cu1 128.55(15) . .
C9 N1 C10 129.80(19) . .
C9 N1 C13 120.14(19) . .
C10 N1 C13 110.0(2) . .
C29 O16 Cu4 120.2(4) . 8_764
C36 O18 Cu4 102.9(4) . .
O17 C36 O18 149.9(6) . .
O17 C36 C32 107.7(5) . .
O18 C36 C32 99.5(5) . .
O17 C36 Cu4 102.1(4) . .
O18 C36 Cu4 49.0(3) . .
C32 C36 Cu4 147.8(3) . .
C36 O17 Cu3 114.0(4) . .
C29 O15 Cu3 103.3(4) . 8_764
O16 C29 O15 143.0(5) . .
O16 C29 C30 107.2(4) . .
O15 C29 C30 107.6(4) . .
O16 C29 Cu3 96.2(4) . 8_764
O15 C29 Cu3 47.5(3) . 8_764
C30 C29 Cu3 154.5(3) . 8_764
N1 C10 C11 105.7(2) . .
C33 C32 C31 117.6(8) . .
C33 C32 C36 127.8(8) . .
C31 C32 C36 114.3(5) . .
C35 C34 C35 82.3(10) . 8_774
C35 C34 C33 111.0(6) . .
C35 C34 C33 166.4(7) 8_774 .
C35 C34 C33 166.4(7) . 8_774
C35 C34 C33 111.0(6) 8_774 8_774
C33 C34 C33 55.9(9) . 8_774
C25 C26 C27 104.6(3) . .
C26 C25 C24 106.0(3) . .
C30 C31 C32 126.4(6) . .
C32 C33 C33 148.7(15) . 8_774
C32 C33 C34 113.8(9) . .
C33 C33 C34 62.0(5) 8_774 .
C35 C30 C31 104.8(7) . .
C35 C30 C29 129.4(6) . .
C31 C30 C29 121.8(5) . .
C30 C35 C34 133.9(9) . .
C30 C35 C35 154.5(10) . 8_774
C34 C35 C35 48.8(5) . 8_774

loop_
_geom_bond_atom_site_label_1
_geom_bond_atom_site_label_2
_geom_bond_distance
_geom_bond_site_symmetry_2
Cu1 O6 1.9151(15) .
Cu1 O3 1.9422(15) 1_565
Cu1 O9 1.9521(17) 1_655
Cu1 O13 1.9992(17) .
Cu1 O3W 2.152(3) .
Cu1 Cu2 2.6634(4) .
Cu2 O14 1.9234(16) .
Cu2 O8 1.9594(16) 1_655
Cu2 O7 1.9653(16) .
Cu2 O4 1.9997(15) 1_565
Cu2 O5 2.1434(14) 5_654
Cu3 O15 1.882(5) 8_674
Cu3 O2 1.9336(19) .
Cu3 O10 1.961(2) 8_764
Cu3 O1W 2.173(10) .
Cu3 O17 2.104(4) .
Cu3 C29 2.482(4) 8_674
Cu3 Cu4 2.5773(8) .
Cu4 O18 1.908(5) .
Cu4 O11 1.9216(18) 8_764
Cu4 O1 1.979(2) .
Cu4 O16 2.059(6) 8_674
Cu4 O2W 2.138(5) .
Cu4 C36 2.465(5) .
O14 C28 1.264(3) .
O4 C8 1.242(3) .
O4 Cu2 1.9997(15) 1_545
O7 C14 1.278(3) .
O8 C15 1.223(3) .
O8 Cu2 1.9594(16) 1_455
O5 C9 1.222(3) .
O5 Cu2 2.1434(14) 5_644
O6 C14 1.227(3) .
O9 C15 1.311(3) .
O9 Cu1 1.9521(17) 1_455
C21 C16 1.363(3) .
C21 C20 1.392(3) .
O11 C22 1.344(4) .
O11 Cu4 1.9216(18) 8_674
C18 C17 1.353(4) .
C18 C19 1.411(4) .
C18 C22 1.484(4) .
C7 C6 1.369(3) .
C7 C2 1.406(3) .
C4 C3 1.388(3) .
C4 C5 1.386(3) .
C4 C8 1.484(3) .
C5 C6 1.422(3) .
N2 C23 1.314(3) .
N2 C27 1.428(3) .
N2 C24 1.462(4) .
C15 C16 1.510(3) .
C9 N1 1.343(3) .
C9 C6 1.490(3) .
C28 O13 1.269(3) .
C28 C27 1.516(4) .
C14 C13 1.549(3) .
C22 O10 1.194(4) .
O2 C1 1.251(3) .
C3 C2 1.381(4) .
C2 C1 1.529(3) .
C8 O3 1.283(3) .
C16 C17 1.421(3) .
C23 O12 1.218(3) .
C23 C20 1.513(3) .
O1 C1 1.178(3) .
C19 C20 1.396(3) .
O10 Cu3 1.961(2) 8_674
C13 C12 1.473(4) .
C13 N1 1.473(3) .
C27 C26 1.451(5) .
C11 C10 1.493(4) .
C11 C12 1.530(4) .
C24 C25 1.553(5) .
O3 Cu1 1.9422(15) 1_545
N1 C10 1.451(3) .
O16 C29 1.175(5) .
O16 Cu4 2.059(6) 8_764
O18 C36 1.193(6) .
C36 O17 1.157(6) .
C36 C32 1.752(9) .
O15 C29 1.241(7) .
O15 Cu3 1.882(5) 8_764
C29 C30 1.615(8) .
C29 Cu3 2.482(4) 8_764
C32 C33 1.264(14) .
C32 C31 1.506(10) .
C34 C35 1.395(11) .
C34 C35 1.395(11) 8_774
C34 C33 1.500(14) .
C34 C33 1.500(14) 8_774
C26 C25 1.441(7) .
C31 C30 1.348(8) .
C33 C33 1.41(2) 8_774
C30 C35 1.240(11) .
C35 C35 1.836(19) 8_774

loop_
_platon_squeeze_void_nr
_platon_squeeze_void_average_x
_platon_squeeze_void_average_y
_platon_squeeze_void_average_z
_platon_squeeze_void_volume
_platon_squeeze_void_count_electrons
_platon_squeeze_void_content
1 0.005 0.719 0.000 1150 406 ' '
2 -0.038 0.066 0.250 1150 408 ' '
3 -0.244 0.472 0.500 1150 406 ' '
4 0.026 0.834 0.750 1150 405 ' '
